data_4031399
loop_
_publ_author_name
'Bohra, R.'
'Roesky, H.W.'
'Noltemeyer, M.'
'Sheldrick, G.M.'

_publ_section_title
;
 Preparation and crystal structures of (As (C F3)2 O (O H))2, (As (C F3) O
 (O H) Cl)2 and (As4 (C F3)6 O6 (O H)2) a noval cage structure containing
 four- and six-coordinated arsenic
;
_journal_name_full
;
Journal of the Chemical Society. Dalton Transactions, Inorganic Chemistry 
(1972-)
;
_journal_page_first 2011
_journal_page_last 2014
_journal_volume 1984
_journal_year 1984
_chemical_formula_sum 'C4 H2 As2 F12 O4'
_chemical_name_systematic '(As (C F3)2 O (O H))2'
_space_group_IT_number 2
_symmetry_space_group_name_Hall '-P 1'
_symmetry_space_group_name_H-M 'P -1'
_cell_angle_alpha 103.91
_cell_angle_beta 103.1
_cell_angle_gamma 107.9
_cell_formula_units_Z 1
_cell_length_a 5.842
_cell_length_b 7.037
_cell_length_c 9.586
_cell_volume 344.202
_citation_journal_id_ASTM JCDTBI
_cod_data_source_file Bohra_JCDTBI_1984_1073.cif
_cod_data_source_block C4H2As2F12O4
_cod_original_cell_volume 344.2022
_cod_database_code 4031399

loop_
_symmetry_equiv_pos_as_xyz
x,y,z
-x,-y,-z

loop_
_atom_site_label
_atom_site_type_symbol
_atom_site_fract_x
_atom_site_fract_y
_atom_site_fract_z
_atom_site_occupancy
_atom_site_U_iso_or_equiv
O2 O-2 0.4763 0.2919 0.1812 1 0.0
F5 F-1 0.3471 -0.2317 0.1526 1 0.0
F1 F-1 0.0954 0.4078 0.3566 1 0.0
As1 As+3 0.1562 0.0844 0.1557 1 0.0
C1 C+3 0.1137 0.222 0.3554 1 0.0
F6 F-1 -0.0422 -0.3333 0.133 1 0.0
C2 C+3 0.1763 -0.173 0.2022 1 0.0
F2 F-1 -0.094 0.1069 0.3766 1 0.0
F4 F-1 0.2415 -0.1434 0.3481 1 0.0
F3 F-1 0.3088 0.2658 0.4777 1 0.0
O1 O-2 0.1327 -0.0731 -0.0544 1 0.0
